data_1502927
loop_
_publ_author_name
'Rohbogner, Christoph J.'
'Wirth, Stefan'
'Knochel, Paul'

_publ_section_title
;
 Phosphorodiamidate-directed metalation of N-heterocycles using Mg- and
 Zn-TMP bases.
;
_journal_issue 9
_journal_name_full 'Organic letters'
_journal_page_first 1984
_journal_page_last 1987
_journal_paper_doi 10.1021/ol100453x
_journal_volume 12
_journal_year 2010
_chemical_formula_moiety 'C16 H19 F3 N3 O5 P S'
_chemical_formula_sum 'C16 H19 F3 N3 O5 P S'
_chemical_formula_weight 453.374
_chemical_name_systematic
;
4-(3-{[bis(dimethylamino)phosphoryl]oxy}pyridin-4-yl)
phenyl trifluoromethanesulfonate
;
_space_group_IT_number 14
_symmetry_cell_setting monoclinic
_symmetry_Int_Tables_number 14
_symmetry_space_group_name_Hall '-P 2ybc'
_symmetry_space_group_name_H-M 'P 1 21/c 1'
_atom_sites_solution_hydrogens geom
_atom_sites_solution_primary direct
_atom_sites_solution_secondary difmap
_cell_angle_alpha 90.00
_cell_angle_beta 98.197(4)
_cell_angle_gamma 90.00
_cell_formula_units_Z 4
_cell_length_a 10.2499(4)
_cell_length_b 10.0927(4)
_cell_length_c 19.7258(8)
_cell_measurement_reflns_used 3480
_cell_measurement_temperature 173(2)
_cell_measurement_theta_max 26.2488
_cell_measurement_theta_min 4.2442
_cell_volume 2019.77(14)
_computing_cell_refinement
;
CrysAlisPro, Oxford Diffraction Ltd.,
Version 1.171.33.41 (release 06-05-2009 CrysAlis171 .NET)
(compiled May  6 2009,17:20:42)
;
_computing_data_collection
;
CrysAlisPro, Oxford Diffraction Ltd.,
Version 1.171.33.41 (release 06-05-2009 CrysAlis171 .NET)
(compiled May  6 2009,17:20:42)
;
_computing_data_reduction
;
CrysAlisPro, Oxford Diffraction Ltd.,
Version 1.171.33.41 (release 06-05-2009 CrysAlis171 .NET)
(compiled May  6 2009,17:20:42)
;
_computing_molecular_graphics
;
Ortep-3 for Windows: L. J. Farrugia, J. Appl. Cryst. 1997, 30, 565
;
_computing_structure_refinement 'SHELXL-97 (Sheldrick, 1997)'
_computing_structure_solution 'SHELXS-97 (Sheldrick, 1990)'
_diffrn_ambient_temperature 173(2)
_diffrn_detector_area_resol_mean 15.9809
_diffrn_measured_fraction_theta_full 0.992
_diffrn_measured_fraction_theta_max 0.992
_diffrn_measurement_device 'Oxford Diffraction XCalibur'
_diffrn_measurement_device_type 'Sapphire CCD detector'
_diffrn_measurement_method '\w scans'
_diffrn_radiation_collimation '0.5 mm collimator'
_diffrn_radiation_monochromator graphite
_diffrn_radiation_probe x-ray
_diffrn_radiation_type MoK\a
_diffrn_radiation_wavelength 0.71073
_diffrn_reflns_av_R_equivalents 0.0241
_diffrn_reflns_av_sigmaI/netI 0.0484
_diffrn_reflns_limit_h_max 8
_diffrn_reflns_limit_h_min -12
_diffrn_reflns_limit_k_max 11
_diffrn_reflns_limit_k_min -12
_diffrn_reflns_limit_l_max 21
_diffrn_reflns_limit_l_min -24
_diffrn_reflns_number 8084
_diffrn_reflns_theta_full 26.34
_diffrn_reflns_theta_max 26.34
_diffrn_reflns_theta_min 4.26
_diffrn_source 'fine-focus sealed tube'
_diffrn_source_current 40
_diffrn_source_power 2.00
_diffrn_source_type 'Enhance (Mo) X-ray Source'
_diffrn_source_voltage 50
_exptl_absorpt_coefficient_mu 0.300
_exptl_absorpt_correction_T_max 0.92200
_exptl_absorpt_correction_T_min 0.90136
_exptl_absorpt_correction_type multi-scan
_exptl_absorpt_process_details
;
CrysAlisPro, Oxford Diffraction Ltd.,
Version 1.171.33.41 (release 06-05-2009 CrysAlis171 .NET)
(compiled May  6 2009,17:20:42)
Empirical absorption correction using spherical harmonics,
 implemented in SCALE3 ABSPACK scaling algorithm.
;
_exptl_crystal_colour colourless
_exptl_crystal_density_diffrn 1.49097
_exptl_crystal_density_method 'not measured'
_exptl_crystal_description block
_exptl_crystal_F_000 936
_exptl_crystal_recrystallization_method 'Slow evaporation of a solution in EtOAc/heptane at rt'
_exptl_crystal_size_max 0.31
_exptl_crystal_size_mid 0.29
_exptl_crystal_size_min 0.27
_refine_diff_density_max 0.274
_refine_diff_density_min -0.366
_refine_diff_density_rms 0.045
_refine_ls_extinction_method none
_refine_ls_goodness_of_fit_ref 0.911
_refine_ls_hydrogen_treatment constr
_refine_ls_matrix_type full
_refine_ls_number_parameters 266
_refine_ls_number_reflns 4075
_refine_ls_number_restraints 0
_refine_ls_restrained_S_all 0.911
_refine_ls_R_factor_all 0.0574
_refine_ls_R_factor_gt 0.0359
_refine_ls_shift/su_max 0.000
_refine_ls_shift/su_mean 0.000
_refine_ls_structure_factor_coef Fsqd
_refine_ls_weighting_details 'calc w=1/[\s^2^(Fo^2^)+(0.0482P)^2^+0.0000P] where P=(Fo^2^+2Fc^2^)/3'
_refine_ls_weighting_scheme calc
_refine_ls_wR_factor_gt 0.0830
_refine_ls_wR_factor_ref 0.0880
_reflns_number_gt 2755
_reflns_number_total 4075
_reflns_threshold_expression >2sigma(I)
_cod_data_source_file ol100453x_si_002.cif
_cod_data_source_block 6b_(CCDC_766952)
_cod_original_sg_symbol_Hall -P2ybc
_cod_original_sg_symbol_H-M 'P 21/c'
_cod_database_code 1502927
_kl_diffrn_measurement_detector_distance 50

loop_
_symmetry_equiv_pos_as_xyz
'x, y, z'
'-x, y+1/2, -z+1/2'
'-x, -y, -z'
'x, -y-1/2, z-1/2'

loop_
_atom_site_label
_atom_site_type_symbol
_atom_site_fract_x
_atom_site_fract_y
_atom_site_fract_z
_atom_site_U_iso_or_equiv
_atom_site_adp_type
_atom_site_occupancy
_atom_site_symmetry_multiplicity
_atom_site_calc_flag
_atom_site_refinement_flags
S1 S 1.25039(6) 0.18582(5) 0.41678(3) 0.04013(15) Uani 1 1 d .
P1 P 0.65050(5) 0.13072(4) 0.19864(2) 0.02695(14) Uani 1 1 d .
F1 F 1.2057(2) 0.03986(17) 0.51680(8) 0.1033(7) Uani 1 1 d .
F2 F 1.1453(2) -0.04576(17) 0.41794(8) 0.1097(7) Uani 1 1 d .
F3 F 1.3479(2) -0.04019(17) 0.45854(10) 0.1124(7) Uani 1 1 d .
O1 O 1.29163(12) 0.14735(12) 0.34627(6) 0.0334(3) Uani 1 1 d .
O2 O 1.35925(18) 0.24729(16) 0.45510(9) 0.0691(5) Uani 1 1 d .
O3 O 1.12421(17) 0.24266(17) 0.40849(8) 0.0669(5) Uani 1 1 d .
O4 O 0.75904(12) 0.04578(11) 0.16436(6) 0.0279(3) Uani 1 1 d .
O5 O 0.66363(14) 0.27213(11) 0.18598(7) 0.0386(4) Uani 1 1 d .
N1 N 0.74451(19) 0.12006(18) -0.01759(8) 0.0467(5) Uani 1 1 d .
N2 N 0.68709(15) 0.07407(15) 0.27715(8) 0.0317(4) Uani 1 1 d .
N3 N 0.50645(15) 0.07278(14) 0.16933(8) 0.0316(4) Uani 1 1 d .
C1 C 1.2365(3) 0.0245(3) 0.45405(13) 0.0678(8) Uani 1 1 d .
C2 C 1.19657(17) 0.14098(18) 0.28552(9) 0.0272(4) Uani 1 1 d .
C3 C 1.16240(18) 0.01780(18) 0.25898(9) 0.0283(4) Uani 1 1 d .
H3 H 1.1977 -0.0606 0.2811 0.034 Uiso 1 1 calc R
C4 C 1.07457(18) 0.01240(17) 0.19886(9) 0.0277(4) Uani 1 1 d .
H4 H 1.0484 -0.0714 0.1796 0.033 Uiso 1 1 calc R
C5 C 1.02399(17) 0.12696(16) 0.16623(9) 0.0244(4) Uani 1 1 d .
C6 C 1.06438(19) 0.24844(18) 0.19449(10) 0.0307(4) Uani 1 1 d .
H6 H 1.0314 0.3275 0.1721 0.037 Uiso 1 1 calc R
C7 C 1.15167(18) 0.25684(18) 0.25458(10) 0.0313(5) Uani 1 1 d .
H7 H 1.1796 0.3402 0.2737 0.038 Uiso 1 1 calc R
C8 C 0.92829(18) 0.12259(16) 0.10215(9) 0.0252(4) Uani 1 1 d .
C9 C 0.79777(19) 0.08532(17) 0.10306(9) 0.0271(4) Uani 1 1 d .
C10 C 0.7111(2) 0.0858(2) 0.04287(10) 0.0397(5) Uani 1 1 d .
H10 H 0.6224 0.0602 0.0446 0.048 Uiso 1 1 calc R
C11 C 0.8691(2) 0.1542(2) -0.01819(10) 0.0433(5) Uani 1 1 d .
H11 H 0.8954 0.1783 -0.0608 0.052 Uiso 1 1 calc R
C12 C 0.9631(2) 0.15706(18) 0.03924(10) 0.0348(5) Uani 1 1 d .
H12 H 1.0511 0.1825 0.0356 0.042 Uiso 1 1 calc R
C13 C 0.8176(2) 0.1053(2) 0.31346(10) 0.0441(5) Uani 1 1 d .
H13A H 0.8167 0.1945 0.3330 0.066 Uiso 1 1 calc R
H13B H 0.8823 0.1017 0.2814 0.066 Uiso 1 1 calc R
H13C H 0.8413 0.0408 0.3503 0.066 Uiso 1 1 calc R
C14 C 0.5869(2) 0.0684(2) 0.32269(11) 0.0432(5) Uani 1 1 d .
H14A H 0.6067 -0.0049 0.3551 0.065 Uiso 1 1 calc R
H14B H 0.5002 0.0543 0.2956 0.065 Uiso 1 1 calc R
H14C H 0.5865 0.1520 0.3479 0.065 Uiso 1 1 calc R
C15 C 0.4773(2) -0.06937(18) 0.17014(11) 0.0400(5) Uani 1 1 d .
H15A H 0.3992 -0.0840 0.1926 0.060 Uiso 1 1 calc R
H15B H 0.5527 -0.1165 0.1953 0.060 Uiso 1 1 calc R
H15C H 0.4606 -0.1026 0.1230 0.060 Uiso 1 1 calc R
C16 C 0.4036(2) 0.1547(2) 0.13241(11) 0.0421(5) Uani 1 1 d .
H16A H 0.3885 0.1279 0.0842 0.063 Uiso 1 1 calc R
H16B H 0.4309 0.2479 0.1357 0.063 Uiso 1 1 calc R
H16C H 0.3221 0.1438 0.1524 0.063 Uiso 1 1 calc R

loop_
_atom_site_aniso_label
_atom_site_aniso_U_11
_atom_site_aniso_U_22
_atom_site_aniso_U_33
_atom_site_aniso_U_23
_atom_site_aniso_U_13
_atom_site_aniso_U_12
S1 0.0448(3) 0.0468(3) 0.0282(3) -0.0053(2) 0.0031(2) -0.0007(3)
P1 0.0261(3) 0.0265(3) 0.0279(3) -0.0016(2) 0.0025(2) -0.0029(2)
F1 0.1692(19) 0.1072(13) 0.0347(9) 0.0113(8) 0.0188(10) -0.0328(12)
F2 0.171(2) 0.0965(12) 0.0573(11) 0.0070(9) 0.0026(12) -0.0861(13)
F3 0.159(2) 0.0773(11) 0.0921(14) 0.0217(10) -0.0117(13) 0.0424(13)
O1 0.0251(7) 0.0468(8) 0.0270(7) -0.0039(6) -0.0007(6) 0.0034(6)
O2 0.0828(14) 0.0769(12) 0.0432(10) -0.0175(8) -0.0061(9) -0.0298(10)
O3 0.0636(12) 0.0982(13) 0.0424(10) -0.0022(9) 0.0200(9) 0.0330(10)
O4 0.0263(7) 0.0333(7) 0.0245(7) 0.0013(5) 0.0045(5) -0.0002(6)
O5 0.0444(9) 0.0263(7) 0.0446(9) -0.0037(6) 0.0042(7) -0.0063(6)
N1 0.0482(12) 0.0641(12) 0.0256(10) -0.0011(9) -0.0025(8) -0.0003(10)
N2 0.0267(9) 0.0418(9) 0.0268(9) -0.0008(7) 0.0046(7) 0.0000(7)
N3 0.0253(9) 0.0262(8) 0.0410(10) 0.0008(7) -0.0032(7) -0.0010(7)
C1 0.100(2) 0.0656(18) 0.0339(15) 0.0047(13) -0.0019(15) -0.0179(17)
C2 0.0191(9) 0.0377(11) 0.0248(10) -0.0012(8) 0.0034(7) 0.0015(8)
C3 0.0305(11) 0.0272(10) 0.0275(10) 0.0025(8) 0.0049(8) 0.0053(8)
C4 0.0320(11) 0.0241(10) 0.0276(10) -0.0012(8) 0.0061(8) 0.0016(8)
C5 0.0211(9) 0.0279(10) 0.0258(9) 0.0001(8) 0.0087(7) 0.0008(8)
C6 0.0317(11) 0.0250(10) 0.0344(11) 0.0015(8) 0.0017(9) 0.0021(8)
C7 0.0301(11) 0.0265(10) 0.0360(12) -0.0031(8) 0.0004(9) -0.0014(8)
C8 0.0307(10) 0.0217(9) 0.0234(9) -0.0017(7) 0.0040(8) 0.0017(8)
C9 0.0326(11) 0.0254(9) 0.0235(10) -0.0004(8) 0.0041(8) 0.0016(8)
C10 0.0339(12) 0.0522(13) 0.0312(11) -0.0034(10) -0.0020(9) -0.0040(10)
C11 0.0539(14) 0.0536(13) 0.0236(11) 0.0049(9) 0.0096(10) 0.0043(11)
C12 0.0364(12) 0.0399(12) 0.0292(11) 0.0036(9) 0.0087(9) 0.0011(9)
C13 0.0352(12) 0.0672(15) 0.0280(11) -0.0053(10) -0.0018(9) -0.0033(11)
C14 0.0393(13) 0.0559(14) 0.0374(12) 0.0008(10) 0.0160(10) 0.0029(10)
C15 0.0318(11) 0.0341(11) 0.0533(14) -0.0019(10) 0.0035(10) -0.0085(9)
C16 0.0315(11) 0.0444(12) 0.0476(13) 0.0059(10) -0.0039(10) 0.0062(10)

loop_
_atom_type_symbol
_atom_type_description
_atom_type_scat_dispersion_real
_atom_type_scat_dispersion_imag
_atom_type_scat_source
C C 0.0033 0.0016 'International Tables Vol C Tables 4.2.6.8 and 6.1.1.4'
H H 0.0000 0.0000 'International Tables Vol C Tables 4.2.6.8 and 6.1.1.4'
N N 0.0061 0.0033 'International Tables Vol C Tables 4.2.6.8 and 6.1.1.4'
O O 0.0106 0.0060 'International Tables Vol C Tables 4.2.6.8 and 6.1.1.4'
F F 0.0171 0.0103 'International Tables Vol C Tables 4.2.6.8 and 6.1.1.4'
P P 0.1023 0.0942 'International Tables Vol C Tables 4.2.6.8 and 6.1.1.4'
S S 0.1246 0.1234 'International Tables Vol C Tables 4.2.6.8 and 6.1.1.4'

loop_
_geom_angle_atom_site_label_1
_geom_angle_atom_site_label_2
_geom_angle_atom_site_label_3
_geom_angle
O2 S1 O3 122.15(12)
O2 S1 O1 107.17(10)
O3 S1 O1 111.13(9)
O2 S1 C1 106.48(12)
O3 S1 C1 106.98(14)
O1 S1 C1 100.75(11)
O5 P1 N3 113.25(8)
O5 P1 O4 111.06(7)
N3 P1 O4 107.74(7)
O5 P1 N2 119.18(8)
N3 P1 N2 106.58(8)
O4 P1 N2 97.51(7)
C2 O1 S1 121.21(11)
C9 O4 P1 120.65(11)
C11 N1 C10 116.55(18)
C13 N2 C14 112.51(15)
C13 N2 P1 117.22(13)
C14 N2 P1 120.52(13)
C16 N3 C15 115.40(15)
C16 N3 P1 122.29(13)
C15 N3 P1 121.81(12)
F2 C1 F3 108.5(3)
F2 C1 F1 109.0(3)
F3 C1 F1 108.4(2)
F2 C1 S1 111.22(19)
F3 C1 S1 111.1(2)
F1 C1 S1 108.6(2)
C7 C2 C3 123.49(17)
C7 C2 O1 118.67(16)
C3 C2 O1 117.69(16)
C2 C3 C4 117.47(16)
C2 C3 H3 121.3
C4 C3 H3 121.3
C3 C4 C5 121.28(17)
C3 C4 H4 119.4
C5 C4 H4 119.4
C6 C5 C4 118.71(17)
C6 C5 C8 119.45(15)
C4 C5 C8 121.84(15)
C7 C6 C5 121.27(17)
C7 C6 H6 119.4
C5 C6 H6 119.4
C2 C7 C6 117.75(17)
C2 C7 H7 121.1
C6 C7 H7 121.1
C12 C8 C9 116.79(17)
C12 C8 C5 122.14(17)
C9 C8 C5 121.06(16)
C10 C9 O4 121.58(18)
C10 C9 C8 119.40(18)
O4 C9 C8 119.01(15)
N1 C10 C9 123.7(2)
N1 C10 H10 118.1
C9 C10 H10 118.1
N1 C11 C12 124.0(2)
N1 C11 H11 118.0
C12 C11 H11 118.0
C11 C12 C8 119.49(19)
C11 C12 H12 120.3
C8 C12 H12 120.3
N2 C13 H13A 109.5
N2 C13 H13B 109.5
H13A C13 H13B 109.5
N2 C13 H13C 109.5
H13A C13 H13C 109.5
H13B C13 H13C 109.5
N2 C14 H14A 109.5
N2 C14 H14B 109.5
H14A C14 H14B 109.5
N2 C14 H14C 109.5
H14A C14 H14C 109.5
H14B C14 H14C 109.5
N3 C15 H15A 109.5
N3 C15 H15B 109.5
H15A C15 H15B 109.5
N3 C15 H15C 109.5
H15A C15 H15C 109.5
H15B C15 H15C 109.5
N3 C16 H16A 109.5
N3 C16 H16B 109.5
H16A C16 H16B 109.5
N3 C16 H16C 109.5
H16A C16 H16C 109.5
H16B C16 H16C 109.5

loop_
_geom_bond_atom_site_label_1
_geom_bond_atom_site_label_2
_geom_bond_distance
S1 O2 1.4003(16)
S1 O3 1.4029(17)
S1 O1 1.5593(13)
S1 C1 1.800(3)
P1 O5 1.4584(12)
P1 N3 1.6165(15)
P1 O4 1.6262(13)
P1 N2 1.6433(16)
F1 C1 1.329(3)
F2 C1 1.301(3)
F3 C1 1.308(4)
O1 C2 1.434(2)
O4 C9 1.384(2)
N1 C11 1.325(3)
N1 C10 1.333(3)
N2 C13 1.459(2)
N2 C14 1.459(2)
N3 C16 1.451(2)
N3 C15 1.466(2)
C2 C7 1.368(2)
C2 C3 1.375(2)
C3 C4 1.384(2)
C3 H3 0.9500
C4 C5 1.387(2)
C4 H4 0.9500
C5 C6 1.386(2)
C5 C8 1.486(2)
C6 C7 1.382(3)
C6 H6 0.9500
C7 H7 0.9500
C8 C12 1.384(2)
C8 C9 1.392(3)
C9 C10 1.378(2)
C10 H10 0.9500
C11 C12 1.379(3)
C11 H11 0.9500
C12 H12 0.9500
C13 H13A 0.9800
C13 H13B 0.9800
C13 H13C 0.9800
C14 H14A 0.9800
C14 H14B 0.9800
C14 H14C 0.9800
C15 H15A 0.9800
C15 H15B 0.9800
C15 H15C 0.9800
C16 H16A 0.9800
C16 H16B 0.9800
C16 H16C 0.9800

loop_
_geom_torsion_atom_site_label_1
_geom_torsion_atom_site_label_2
_geom_torsion_atom_site_label_3
_geom_torsion_atom_site_label_4
_geom_torsion
O2 S1 O1 C2 -150.63(14)
O3 S1 O1 C2 -14.86(17)
C1 S1 O1 C2 98.22(16)
O5 P1 O4 C9 -34.73(14)
N3 P1 O4 C9 89.83(13)
N2 P1 O4 C9 -160.03(13)
O5 P1 N2 C13 -54.45(17)
N3 P1 N2 C13 175.91(14)
O4 P1 N2 C13 64.81(15)
O5 P1 N2 C14 88.96(16)
N3 P1 N2 C14 -40.68(16)
O4 P1 N2 C14 -151.78(14)
O5 P1 N3 C16 1.81(19)
O4 P1 N3 C16 -121.43(15)
N2 P1 N3 C16 134.78(16)
O5 P1 N3 C15 173.29(15)
O4 P1 N3 C15 50.06(17)
N2 P1 N3 C15 -53.74(17)
O2 S1 C1 F2 -173.9(2)
O3 S1 C1 F2 54.0(3)
O1 S1 C1 F2 -62.2(3)
O2 S1 C1 F3 -53.0(2)
O3 S1 C1 F3 174.89(18)
O1 S1 C1 F3 58.7(2)
O2 S1 C1 F1 66.1(2)
O3 S1 C1 F1 -66.0(2)
O1 S1 C1 F1 177.8(2)
S1 O1 C2 C7 76.1(2)
S1 O1 C2 C3 -108.26(17)
C7 C2 C3 C4 -2.1(3)
O1 C2 C3 C4 -177.51(16)
C2 C3 C4 C5 0.7(3)
C3 C4 C5 C6 0.8(3)
C3 C4 C5 C8 -179.19(17)
C4 C5 C6 C7 -1.0(3)
C8 C5 C6 C7 179.01(17)
C3 C2 C7 C6 1.9(3)
O1 C2 C7 C6 177.30(16)
C5 C6 C7 C2 -0.3(3)
C6 C5 C8 C12 72.3(2)
C4 C5 C8 C12 -107.6(2)
C6 C5 C8 C9 -106.6(2)
C4 C5 C8 C9 73.5(2)
P1 O4 C9 C10 -65.3(2)
P1 O4 C9 C8 116.13(15)
C12 C8 C9 C10 -0.7(3)
C5 C8 C9 C10 178.32(16)
C12 C8 C9 O4 177.91(15)
C5 C8 C9 O4 -3.1(2)
C11 N1 C10 C9 0.5(3)
O4 C9 C10 N1 -178.40(17)
C8 C9 C10 N1 0.1(3)
C10 N1 C11 C12 -0.6(3)
N1 C11 C12 C8 0.0(3)
C9 C8 C12 C11 0.6(3)
C5 C8 C12 C11 -178.37(17)
